data_4105551
loop_
_publ_author_name
'Carl A. Laskowski'
'Alexander J. M. Miller'
'Gregory L. Hillhouse'
'Thomas R. Cundari'

_publ_section_title
;
 A Two-Coordinate Nickel Imido Complex That Effects C-H Amination
;
_journal_name_full 'Journal of the American Chemical Society'
_journal_page_first 771
_journal_page_last 773
_journal_paper_doi 10.1021/ja1101213
_journal_volume 133
_journal_year 2011
_chemical_formula_sum 'C97 H91 N3 Ni O'
_chemical_formula_weight 1373.44
_chemical_name_systematic
; 
 ? 
;
_space_group_IT_number 14
_symmetry_cell_setting monoclinic
_symmetry_space_group_name_Hall '-P 2ybc'
_symmetry_space_group_name_H-M 'P 1 21/c 1'
_atom_sites_solution_hydrogens geom
_atom_sites_solution_primary direct
_atom_sites_solution_secondary difmap
_audit_creation_method SHELXL-97
_cell_angle_alpha 90.00
_cell_angle_beta 103.287(2)
_cell_angle_gamma 90.00
_cell_formula_units_Z 4
_cell_length_a 13.3746(10)
_cell_length_b 24.1618(18)
_cell_length_c 23.9714(18)
_cell_measurement_reflns_used 74570
_cell_measurement_temperature 100(2)
_cell_measurement_theta_max 25.00
_cell_measurement_theta_min 1.21
_cell_volume 7539.1(10)
_computing_cell_refinement 'Bruker SAINT'
_computing_data_collection 'Bruker APEX2'
_computing_data_reduction 'Bruker SAINT'
_computing_molecular_graphics 'Bruker SHELXTL'
_computing_publication_material 'Bruker SHELXTL'
_computing_structure_refinement 'SHELXL-97 (Sheldrick, 2008)'
_computing_structure_solution 'SHELXS-97 (Sheldrick, 2008)'
_diffrn_ambient_temperature 100(2)
_diffrn_measured_fraction_theta_full 0.999
_diffrn_measured_fraction_theta_max 0.999
_diffrn_measurement_device_type 'Bruker APEX-II CCD'
_diffrn_measurement_method '\f and \w scans'
_diffrn_radiation_monochromator graphite
_diffrn_radiation_source 'fine-focus sealed tube'
_diffrn_radiation_type MoK\a
_diffrn_radiation_wavelength 0.71073
_diffrn_reflns_av_R_equivalents 0.1364
_diffrn_reflns_av_sigmaI/netI 0.1345
_diffrn_reflns_limit_h_max 15
_diffrn_reflns_limit_h_min -15
_diffrn_reflns_limit_k_max 28
_diffrn_reflns_limit_k_min -28
_diffrn_reflns_limit_l_max 28
_diffrn_reflns_limit_l_min -28
_diffrn_reflns_number 74570
_diffrn_reflns_theta_full 25.00
_diffrn_reflns_theta_max 25.00
_diffrn_reflns_theta_min 1.21
_exptl_absorpt_coefficient_mu 0.310
_exptl_absorpt_correction_T_max 0.9407
_exptl_absorpt_correction_T_min 0.8361
_exptl_absorpt_correction_type psi-scan
_exptl_absorpt_process_details 'Norton et. al.'
_exptl_crystal_colour yellow
_exptl_crystal_density_diffrn 1.210
_exptl_crystal_description plate
_exptl_crystal_F_000 2920
_exptl_crystal_size_max 0.60
_exptl_crystal_size_mid 0.20
_exptl_crystal_size_min 0.20
_refine_diff_density_max 0.741
_refine_diff_density_min -0.639
_refine_diff_density_rms 0.055
_refine_ls_extinction_method none
_refine_ls_goodness_of_fit_ref 0.925
_refine_ls_hydrogen_treatment constr
_refine_ls_matrix_type full
_refine_ls_number_parameters 929
_refine_ls_number_reflns 13272
_refine_ls_number_restraints 0
_refine_ls_restrained_S_all 0.925
_refine_ls_R_factor_all 0.1080
_refine_ls_R_factor_gt 0.0553
_refine_ls_shift/su_max 0.006
_refine_ls_shift/su_mean 0.000
_refine_ls_structure_factor_coef Fsqd
_refine_ls_weighting_details 'calc w=1/[\s^2^(Fo^2^)+(0.0000P)^2^+0.0000P] where P=(Fo^2^+2Fc^2^)/3'
_refine_ls_weighting_scheme calc
_refine_ls_wR_factor_gt 0.0843
_refine_ls_wR_factor_ref 0.0910
_reflns_number_gt 7274
_reflns_number_total 13272
_reflns_threshold_expression >2sigma(I)
_cod_data_source_file ja1101213_si_002_2.cif
_cod_data_source_block 2
_cod_database_code 4105551

loop_
_symmetry_equiv_pos_as_xyz
'x, y, z'
'-x, y+1/2, -z+1/2'
'-x, -y, -z'
'x, -y-1/2, z-1/2'

loop_
_atom_site_label
_atom_site_type_symbol
_atom_site_fract_x
_atom_site_fract_y
_atom_site_fract_z
_atom_site_U_iso_or_equiv
_atom_site_adp_type
_atom_site_occupancy
_atom_site_symmetry_multiplicity
_atom_site_calc_flag
_atom_site_refinement_flags
Ni1 Ni 0.27738(3) 0.888547(16) 0.753356(17) 0.02436(12) Uani 1 1 d .
C1 C 0.2566(2) 0.96697(12) 0.75484(12) 0.0198(8) Uani 1 1 d .
N1 N 0.16875(18) 0.99214(10) 0.75988(10) 0.0182(6) Uani 1 1 d .
N2 N 0.32350(18) 1.01048(10) 0.75453(9) 0.0182(6) Uani 1 1 d .
C2 C 0.1794(2) 1.04892(12) 0.76360(12) 0.0226(8) Uani 1 1 d .
H2A H 0.1284 1.0749 0.7679 0.027 Uiso 1 1 calc R
N3 N 0.2896(2) 0.82009(10) 0.75752(11) 0.0369(7) Uani 1 1 d .
C3 C 0.2757(2) 1.06023(12) 0.75990(12) 0.0215(8) Uani 1 1 d .
H3A H 0.3056 1.0960 0.7608 0.026 Uiso 1 1 calc R
O1 O 0.7092(3) 0.73406(14) 0.60626(19) 0.183(2) Uani 1 1 d .
C11 C 0.0798(2) 0.96037(12) 0.76454(13) 0.0181(7) Uani 1 1 d .
C12 C 0.0168(2) 0.93759(12) 0.71495(13) 0.0188(8) Uani 1 1 d .
C13 C -0.0649(2) 0.90598(11) 0.72212(13) 0.0218(8) Uani 1 1 d .
H13A H -0.1081 0.8895 0.6893 0.026 Uiso 1 1 calc R
C14 C -0.0872(2) 0.89705(12) 0.77524(13) 0.0232(8) Uani 1 1 d .
C15 C -0.0238(2) 0.92094(12) 0.82343(13) 0.0254(8) Uani 1 1 d .
H15A H -0.0378 0.9148 0.8601 0.030 Uiso 1 1 calc R
C16 C 0.0598(2) 0.95372(12) 0.81889(13) 0.0219(8) Uani 1 1 d .
C21 C 0.4221(2) 1.00514(11) 0.74034(13) 0.0192(7) Uani 1 1 d .
C22 C 0.5075(2) 0.98999(11) 0.78239(12) 0.0194(8) Uani 1 1 d .
C23 C 0.6002(2) 0.98663(11) 0.76584(13) 0.0230(8) Uani 1 1 d .
H23A H 0.6601 0.9763 0.7936 0.028 Uiso 1 1 calc R
C24 C 0.6089(2) 0.99770(12) 0.71046(13) 0.0234(8) Uani 1 1 d .
C25 C 0.5206(2) 1.01219(12) 0.66978(12) 0.0216(8) Uani 1 1 d .
H25A H 0.5252 1.0189 0.6314 0.026 Uiso 1 1 calc R
C26 C 0.4264(2) 1.01699(12) 0.68391(12) 0.0208(8) Uani 1 1 d .
C31 C 0.3114(2) 0.76549(13) 0.75733(14) 0.0272(8) Uani 1 1 d .
C32 C 0.2746(2) 0.72770(13) 0.79477(14) 0.0279(8) Uani 1 1 d .
C33 C 0.3005(2) 0.67244(14) 0.79422(15) 0.0358(9) Uani 1 1 d .
H33A H 0.2774 0.6477 0.8194 0.043 Uiso 1 1 calc R
C34 C 0.3587(2) 0.65190(14) 0.75844(15) 0.0401(10) Uani 1 1 d .
H34A H 0.3742 0.6135 0.7582 0.048 Uiso 1 1 calc R
C35 C 0.3941(3) 0.68830(14) 0.72273(14) 0.0378(10) Uani 1 1 d .
H35A H 0.4358 0.6744 0.6987 0.045 Uiso 1 1 calc R
C36 C 0.3710(2) 0.74382(13) 0.72078(14) 0.0276(8) Uani 1 1 d .
C41 C 0.2081(3) 0.74741(12) 0.83251(14) 0.0282(8) Uani 1 1 d .
C42 C 0.1027(3) 0.75422(13) 0.81004(14) 0.0319(9) Uani 1 1 d .
C43 C 0.0398(3) 0.76927(13) 0.84605(15) 0.0348(9) Uani 1 1 d .
H43A H -0.0318 0.7736 0.8304 0.042 Uiso 1 1 calc R
C44 C 0.0778(3) 0.77818(13) 0.90385(16) 0.0355(9) Uani 1 1 d .
C45 C 0.1817(3) 0.77169(14) 0.92471(15) 0.0436(10) Uani 1 1 d .
H45A H 0.2097 0.7779 0.9644 0.052 Uiso 1 1 calc R
C46 C 0.2471(3) 0.75651(14) 0.89063(15) 0.0393(10) Uani 1 1 d .
C51 C 0.4063(3) 0.78112(13) 0.67913(15) 0.0311(9) Uani 1 1 d .
C52 C 0.3566(3) 0.77845(13) 0.62119(15) 0.0316(9) Uani 1 1 d .
C53 C 0.3906(3) 0.81260(14) 0.58264(15) 0.0382(10) Uani 1 1 d .
H53A H 0.3574 0.8106 0.5432 0.046 Uiso 1 1 calc R
C54 C 0.4715(3) 0.84954(14) 0.59981(16) 0.0390(10) Uani 1 1 d .
C55 C 0.5188(3) 0.85114(14) 0.65739(16) 0.0390(10) Uani 1 1 d .
H55A H 0.5741 0.8762 0.6702 0.047 Uiso 1 1 calc R
C56 C 0.4882(3) 0.81752(14) 0.69687(15) 0.0342(9) Uani 1 1 d .
C121 C 0.0350(2) 0.95066(12) 0.65595(12) 0.0219(8) Uani 1 1 d .
H12A H 0.1111 0.9499 0.6603 0.026 Uiso 1 1 calc R
C122 C -0.0081(2) 0.90616(12) 0.61222(12) 0.0221(8) Uani 1 1 d .
C123 C 0.0479(2) 0.85872(13) 0.60877(13) 0.0285(8) Uani 1 1 d .
H12B H 0.1136 0.8543 0.6339 0.034 Uiso 1 1 calc R
C124 C 0.0104(3) 0.81775(14) 0.56947(14) 0.0398(10) Uani 1 1 d .
H12C H 0.0502 0.7855 0.5677 0.048 Uiso 1 1 calc R
C125 C -0.0847(3) 0.82350(15) 0.53283(15) 0.0424(10) Uani 1 1 d .
H12D H -0.1107 0.7953 0.5058 0.051 Uiso 1 1 calc R
C126 C -0.1419(3) 0.87038(13) 0.53564(14) 0.0376(10) Uani 1 1 d .
H12E H -0.2075 0.8745 0.5104 0.045 Uiso 1 1 calc R
C127 C -0.1043(2) 0.91152(13) 0.57500(13) 0.0283(9) Uani 1 1 d .
H12F H -0.1445 0.9437 0.5767 0.034 Uiso 1 1 calc R
C128 C 0.0004(2) 1.00849(12) 0.63492(13) 0.0223(8) Uani 1 1 d .
C129 C 0.0140(2) 1.02650(13) 0.58231(13) 0.0276(8) Uani 1 1 d .
H12G H 0.0442 1.0022 0.5598 0.033 Uiso 1 1 calc R
C130 C -0.0150(2) 1.07858(14) 0.56183(14) 0.0350(9) Uani 1 1 d .
H13B H -0.0068 1.0892 0.5250 0.042 Uiso 1 1 calc R
C131 C -0.0559(2) 1.11548(14) 0.59434(15) 0.0346(9) Uani 1 1 d .
H13C H -0.0745 1.1518 0.5806 0.042 Uiso 1 1 calc R
C132 C -0.0695(2) 1.09895(13) 0.64693(15) 0.0325(9) Uani 1 1 d .
H13D H -0.0972 1.1241 0.6699 0.039 Uiso 1 1 calc R
C133 C -0.0429(2) 1.04550(13) 0.66692(13) 0.0276(8) Uani 1 1 d .
H13E H -0.0546 1.0343 0.7029 0.033 Uiso 1 1 calc R
C141 C -0.1794(2) 0.86368(12) 0.78070(13) 0.0311(9) Uani 1 1 d .
H14A H -0.1860 0.8645 0.8206 0.047 Uiso 1 1 calc R
H14B H -0.1709 0.8253 0.7693 0.047 Uiso 1 1 calc R
H14C H -0.2413 0.8795 0.7558 0.047 Uiso 1 1 calc R
C161 C 0.1210(2) 0.98615(13) 0.86992(12) 0.0264(8) Uani 1 1 d .
H16A H 0.1902 0.9925 0.8620 0.032 Uiso 1 1 calc R
C162 C 0.0744(3) 1.04353(13) 0.87302(13) 0.0282(9) Uani 1 1 d .
C163 C 0.1356(3) 1.08519(15) 0.90333(14) 0.0445(11) Uani 1 1 d .
H16B H 0.2040 1.0769 0.9230 0.053 Uiso 1 1 calc R
C164 C 0.0992(3) 1.13758(16) 0.90534(16) 0.0616(13) Uani 1 1 d .
H16C H 0.1422 1.1653 0.9265 0.074 Uiso 1 1 calc R
C165 C 0.0010(3) 1.15063(16) 0.87696(15) 0.0587(13) Uani 1 1 d .
H16D H -0.0238 1.1874 0.8781 0.070 Uiso 1 1 calc R
C166 C -0.0614(3) 1.11051(15) 0.84695(14) 0.0441(10) Uani 1 1 d .
H16E H -0.1298 1.1193 0.8275 0.053 Uiso 1 1 calc R
C167 C -0.0244(3) 1.05722(14) 0.84499(13) 0.0312(9) Uani 1 1 d .
H16F H -0.0679 1.0296 0.8240 0.037 Uiso 1 1 calc R
C168 C 0.1396(3) 0.95491(13) 0.92632(13) 0.0273(8) Uani 1 1 d .
C169 C 0.0715(3) 0.95628(13) 0.96146(14) 0.0359(9) Uani 1 1 d .
H16G H 0.0093 0.9765 0.9497 0.043 Uiso 1 1 calc R
C170 C 0.0916(3) 0.92878(13) 1.01379(14) 0.0446(10) Uani 1 1 d .
H17A H 0.0431 0.9295 1.0372 0.054 Uiso 1 1 calc R
C171 C 0.1826(3) 0.90059(14) 1.03128(15) 0.0488(11) Uani 1 1 d .
H17B H 0.1979 0.8826 1.0675 0.059 Uiso 1 1 calc R
C172 C 0.2504(3) 0.89824(14) 0.99751(16) 0.0478(11) Uani 1 1 d .
H17C H 0.3127 0.8783 1.0099 0.057 Uiso 1 1 calc R
C173 C 0.2297(3) 0.92492(13) 0.94456(14) 0.0355(9) Uani 1 1 d .
H17D H 0.2775 0.9226 0.9208 0.043 Uiso 1 1 calc R
C221 C 0.4980(2) 0.97843(12) 0.84344(12) 0.0238(8) Uani 1 1 d .
H22A H 0.4352 0.9550 0.8397 0.029 Uiso 1 1 calc R
C222 C 0.5861(3) 0.94457(14) 0.87879(13) 0.0276(9) Uani 1 1 d .
C223 C 0.5719(3) 0.88856(15) 0.88632(13) 0.0442(10) Uani 1 1 d .
H22B H 0.5077 0.8718 0.8698 0.053 Uiso 1 1 calc R
C224 C 0.6503(4) 0.85727(18) 0.91755(17) 0.0698(15) Uani 1 1 d .
H22C H 0.6399 0.8188 0.9222 0.084 Uiso 1 1 calc R
C225 C 0.7426(4) 0.8801(2) 0.94203(16) 0.0712(17) Uani 1 1 d .
H22D H 0.7969 0.8577 0.9629 0.085 Uiso 1 1 calc R
C226 C 0.7569(3) 0.93592(19) 0.93640(15) 0.0556(12) Uani 1 1 d .
H22E H 0.8207 0.9524 0.9543 0.067 Uiso 1 1 calc R
C227 C 0.6783(3) 0.96829(15) 0.90461(13) 0.0363(9) Uani 1 1 d .
H22F H 0.6885 1.0069 0.9007 0.044 Uiso 1 1 calc R
C228 C 0.4793(2) 1.02978(14) 0.87665(13) 0.0246(8) Uani 1 1 d .
C229 C 0.4415(2) 1.02279(15) 0.92508(13) 0.0350(9) Uani 1 1 d .
H22G H 0.4263 0.9866 0.9362 0.042 Uiso 1 1 calc R
C230 C 0.4254(3) 1.06794(17) 0.95782(15) 0.0449(10) Uani 1 1 d .
H23B H 0.3981 1.0626 0.9907 0.054 Uiso 1 1 calc R
C231 C 0.4489(3) 1.12043(16) 0.94253(14) 0.0430(10) Uani 1 1 d .
H23C H 0.4391 1.1513 0.9652 0.052 Uiso 1 1 calc R
C232 C 0.4865(3) 1.12790(14) 0.89461(14) 0.0419(10) Uani 1 1 d .
H23D H 0.5011 1.1642 0.8834 0.050 Uiso 1 1 calc R
C233 C 0.5036(2) 1.08240(14) 0.86215(13) 0.0323(9) Uani 1 1 d .
H23E H 0.5322 1.0878 0.8298 0.039 Uiso 1 1 calc R
C241 C 0.7110(2) 0.99445(13) 0.69444(13) 0.0332(9) Uani 1 1 d .
H24A H 0.7215 1.0280 0.6735 0.050 Uiso 1 1 calc R
H24B H 0.7121 0.9620 0.6701 0.050 Uiso 1 1 calc R
H24C H 0.7659 0.9913 0.7293 0.050 Uiso 1 1 calc R
C261 C 0.3311(2) 1.03611(12) 0.63975(12) 0.0229(8) Uani 1 1 d .
H26A H 0.2710 1.0231 0.6544 0.028 Uiso 1 1 calc R
C262 C 0.3203(2) 1.00844(13) 0.58122(13) 0.0234(8) Uani 1 1 d .
C263 C 0.2727(2) 0.95740(13) 0.57318(14) 0.0281(8) Uani 1 1 d .
H26B H 0.2513 0.9403 0.6042 0.034 Uiso 1 1 calc R
C264 C 0.2557(2) 0.93071(14) 0.52049(14) 0.0345(9) Uani 1 1 d .
H26C H 0.2224 0.8957 0.5154 0.041 Uiso 1 1 calc R
C265 C 0.2873(2) 0.95520(14) 0.47582(14) 0.0348(9) Uani 1 1 d .
H26D H 0.2748 0.9375 0.4395 0.042 Uiso 1 1 calc R
C266 C 0.3372(2) 1.00536(14) 0.48371(14) 0.0360(9) Uani 1 1 d .
H26E H 0.3612 1.0217 0.4531 0.043 Uiso 1 1 calc R
C267 C 0.3527(2) 1.03236(13) 0.53631(13) 0.0316(9) Uani 1 1 d .
H26F H 0.3857 1.0674 0.5412 0.038 Uiso 1 1 calc R
C268 C 0.3225(2) 1.09901(13) 0.63709(12) 0.0259(8) Uani 1 1 d .
C269 C 0.2263(3) 1.12299(13) 0.63021(13) 0.0342(9) Uani 1 1 d .
H26G H 0.1679 1.0996 0.6262 0.041 Uiso 1 1 calc R
C270 C 0.2125(3) 1.17911(15) 0.62895(14) 0.0390(10) Uani 1 1 d .
H27A H 0.1456 1.1944 0.6241 0.047 Uiso 1 1 calc R
C271 C 0.2962(3) 1.21298(15) 0.63471(14) 0.0408(10) Uani 1 1 d .
H27B H 0.2875 1.2520 0.6342 0.049 Uiso 1 1 calc R
C272 C 0.3926(3) 1.19080(14) 0.64117(15) 0.0461(11) Uani 1 1 d .
H27C H 0.4504 1.2145 0.6447 0.055 Uiso 1 1 calc R
C273 C 0.4058(3) 1.13372(13) 0.64257(14) 0.0349(9) Uani 1 1 d .
H27D H 0.4727 1.1186 0.6473 0.042 Uiso 1 1 calc R
C421 C 0.0577(3) 0.74632(15) 0.74703(14) 0.0568(12) Uani 1 1 d .
H42A H -0.0175 0.7472 0.7398 0.085 Uiso 1 1 calc R
H42B H 0.0797 0.7105 0.7348 0.085 Uiso 1 1 calc R
H42C H 0.0814 0.7761 0.7255 0.085 Uiso 1 1 calc R
C441 C 0.0076(3) 0.79561(13) 0.94168(14) 0.0474(11) Uani 1 1 d .
H44A H 0.0327 0.7802 0.9802 0.071 Uiso 1 1 calc R
H44B H -0.0620 0.7819 0.9255 0.071 Uiso 1 1 calc R
H44C H 0.0063 0.8361 0.9440 0.071 Uiso 1 1 calc R
C461 C 0.3616(3) 0.75226(17) 0.91586(15) 0.0687(14) Uani 1 1 d .
H46A H 0.3770 0.7654 0.9556 0.103 Uiso 1 1 calc R
H46B H 0.3986 0.7750 0.8933 0.103 Uiso 1 1 calc R
H46C H 0.3834 0.7136 0.9150 0.103 Uiso 1 1 calc R
C521 C 0.2676(2) 0.74040(14) 0.60076(14) 0.0498(11) Uani 1 1 d .
H52A H 0.2210 0.7425 0.6269 0.075 Uiso 1 1 calc R
H52B H 0.2926 0.7024 0.5999 0.075 Uiso 1 1 calc R
H52C H 0.2307 0.7513 0.5621 0.075 Uiso 1 1 calc R
C541 C 0.5057(3) 0.88722(15) 0.55812(15) 0.0557(11) Uani 1 1 d .
H54A H 0.5808 0.8868 0.5653 0.084 Uiso 1 1 calc R
H54B H 0.4821 0.9250 0.5628 0.084 Uiso 1 1 calc R
H54C H 0.4764 0.8745 0.5189 0.084 Uiso 1 1 calc R
C561 C 0.5443(2) 0.81985(14) 0.75925(14) 0.0470(10) Uani 1 1 d .
H56A H 0.5895 0.8523 0.7657 0.070 Uiso 1 1 calc R
H56B H 0.5853 0.7862 0.7692 0.070 Uiso 1 1 calc R
H56C H 0.4943 0.8226 0.7833 0.070 Uiso 1 1 calc R
C996 C 0.7340(4) 0.7045(2) 0.7002(3) 0.138(2) Uani 1 1 d .
H99A H 0.7735 0.7110 0.7394 0.207 Uiso 1 1 calc R
H99B H 0.7495 0.6675 0.6877 0.207 Uiso 1 1 calc R
H99C H 0.6605 0.7073 0.6990 0.207 Uiso 1 1 calc R
C997 C 0.7599(6) 0.7431(2) 0.6647(3) 0.182(4) Uani 1 1 d .
H99D H 0.8351 0.7421 0.6684 0.219 Uiso 1 1 calc R
H99E H 0.7417 0.7803 0.6766 0.219 Uiso 1 1 calc R
C998 C 0.6896(5) 0.7742(2) 0.5773(2) 0.1004(19) Uani 1 1 d .
H99I H 0.7547 0.7946 0.5798 0.121 Uiso 1 1 calc R
H99J H 0.6451 0.7980 0.5949 0.121 Uiso 1 1 calc R
C999 C 0.6393(3) 0.76859(16) 0.51575(18) 0.0757(14) Uani 1 1 d .
H99F H 0.6768 0.7906 0.4929 0.114 Uiso 1 1 calc R
H99G H 0.5683 0.7819 0.5091 0.114 Uiso 1 1 calc R
H99H H 0.6395 0.7296 0.5045 0.114 Uiso 1 1 calc R

loop_
_atom_site_aniso_label
_atom_site_aniso_U_11
_atom_site_aniso_U_22
_atom_site_aniso_U_33
_atom_site_aniso_U_23
_atom_site_aniso_U_13
_atom_site_aniso_U_12
Ni1 0.0247(2) 0.0219(2) 0.0263(2) 0.0005(2) 0.00535(19) 0.0005(2)
C1 0.021(2) 0.0226(19) 0.0159(18) 0.0012(15) 0.0037(15) 0.0011(16)
N1 0.0201(16) 0.0147(15) 0.0197(15) 0.0020(12) 0.0045(12) -0.0002(13)
N2 0.0168(15) 0.0226(16) 0.0145(15) 0.0018(12) 0.0022(12) -0.0004(13)
C2 0.022(2) 0.021(2) 0.0231(19) 0.0001(16) 0.0021(16) 0.0005(16)
N3 0.047(2) 0.0213(17) 0.0432(19) -0.0014(15) 0.0121(15) 0.0018(15)
C3 0.026(2) 0.0187(19) 0.0192(19) -0.0002(16) 0.0045(16) -0.0012(17)
O1 0.241(5) 0.062(3) 0.153(4) 0.017(3) -0.146(4) -0.016(3)
C11 0.0146(18) 0.0188(18) 0.0214(19) 0.0050(15) 0.0054(15) 0.0016(15)
C12 0.0168(19) 0.0185(19) 0.0223(19) 0.0008(15) 0.0067(15) 0.0005(15)
C13 0.0207(19) 0.0194(19) 0.023(2) -0.0004(15) 0.0013(15) -0.0020(15)
C14 0.0216(19) 0.021(2) 0.028(2) 0.0037(17) 0.0073(16) -0.0009(16)
C15 0.028(2) 0.029(2) 0.020(2) 0.0045(16) 0.0090(17) 0.0030(17)
C16 0.019(2) 0.0233(19) 0.0225(19) 0.0039(16) 0.0032(16) 0.0022(16)
C21 0.0171(19) 0.0178(18) 0.0236(19) 0.0001(15) 0.0064(16) 0.0003(15)
C22 0.0190(19) 0.0191(19) 0.0204(19) -0.0007(15) 0.0048(16) -0.0012(15)
C23 0.0187(19) 0.026(2) 0.0204(19) 0.0030(16) -0.0038(15) -0.0016(16)
C24 0.020(2) 0.0224(19) 0.026(2) 0.0014(16) 0.0028(16) -0.0003(16)
C25 0.025(2) 0.027(2) 0.0127(18) 0.0040(15) 0.0048(16) -0.0025(16)
C26 0.021(2) 0.0215(19) 0.0172(19) 0.0021(15) -0.0005(15) -0.0028(15)
C31 0.023(2) 0.026(2) 0.030(2) -0.0019(17) -0.0007(17) 0.0020(16)
C32 0.025(2) 0.025(2) 0.031(2) 0.0006(17) 0.0003(17) 0.0014(17)
C33 0.032(2) 0.028(2) 0.047(2) 0.0073(19) 0.0067(19) 0.0003(18)
C34 0.041(3) 0.020(2) 0.060(3) 0.003(2) 0.015(2) 0.0012(19)
C35 0.044(2) 0.027(2) 0.046(3) -0.0050(19) 0.019(2) 0.0038(19)
C36 0.025(2) 0.024(2) 0.032(2) -0.0053(17) 0.0034(17) -0.0020(17)
C41 0.031(2) 0.024(2) 0.030(2) 0.0050(17) 0.0072(18) 0.0005(17)
C42 0.034(2) 0.027(2) 0.034(2) -0.0032(18) 0.0057(19) 0.0020(18)
C43 0.028(2) 0.035(2) 0.040(2) 0.0010(19) 0.0044(19) 0.0064(18)
C44 0.049(3) 0.024(2) 0.038(2) 0.0037(18) 0.017(2) 0.0010(19)
C45 0.050(3) 0.053(3) 0.025(2) 0.0000(19) 0.003(2) -0.006(2)
C46 0.035(2) 0.049(3) 0.032(2) 0.000(2) 0.004(2) -0.003(2)
C51 0.030(2) 0.026(2) 0.038(2) -0.0025(18) 0.0100(19) 0.0002(18)
C52 0.031(2) 0.031(2) 0.033(2) -0.0033(18) 0.0068(19) -0.0011(18)
C53 0.035(2) 0.044(3) 0.034(2) 0.001(2) 0.0044(19) 0.003(2)
C54 0.040(3) 0.036(2) 0.044(3) 0.008(2) 0.015(2) 0.002(2)
C55 0.040(2) 0.031(2) 0.050(3) -0.001(2) 0.020(2) -0.0038(19)
C56 0.036(2) 0.031(2) 0.039(2) -0.0047(19) 0.015(2) -0.0052(19)
C121 0.0168(19) 0.0241(19) 0.0233(19) -0.0015(16) 0.0017(15) -0.0008(15)
C122 0.024(2) 0.025(2) 0.0174(19) 0.0003(15) 0.0046(16) -0.0030(16)
C123 0.029(2) 0.029(2) 0.028(2) -0.0025(17) 0.0069(17) 0.0036(18)
C124 0.050(3) 0.030(2) 0.039(2) -0.0071(19) 0.010(2) 0.005(2)
C125 0.048(3) 0.039(2) 0.035(2) -0.015(2) 0.000(2) -0.007(2)
C126 0.036(2) 0.037(2) 0.034(2) -0.0073(19) -0.0044(18) -0.0005(19)
C127 0.030(2) 0.029(2) 0.024(2) -0.0034(17) 0.0019(17) 0.0036(17)
C128 0.0190(19) 0.021(2) 0.023(2) -0.0008(16) -0.0019(16) -0.0037(16)
C129 0.024(2) 0.027(2) 0.028(2) 0.0029(17) -0.0002(16) -0.0043(17)
C130 0.032(2) 0.036(2) 0.032(2) 0.0108(19) -0.0030(18) -0.0114(19)
C131 0.027(2) 0.023(2) 0.046(2) 0.010(2) -0.0087(18) -0.0032(18)
C132 0.026(2) 0.026(2) 0.040(2) -0.0023(18) -0.0018(18) 0.0020(17)
C133 0.022(2) 0.031(2) 0.028(2) 0.0003(18) 0.0010(16) -0.0079(17)
C141 0.030(2) 0.035(2) 0.028(2) -0.0009(17) 0.0070(17) -0.0099(17)
C161 0.022(2) 0.037(2) 0.0203(19) -0.0035(17) 0.0041(16) -0.0021(17)
C162 0.042(2) 0.024(2) 0.0171(19) 0.0028(16) 0.0036(17) -0.0022(18)
C163 0.066(3) 0.032(2) 0.024(2) 0.0046(19) -0.014(2) -0.004(2)
C164 0.102(4) 0.030(3) 0.037(3) 0.002(2) -0.016(3) -0.008(3)
C165 0.109(4) 0.035(3) 0.023(2) 0.005(2) -0.003(2) 0.020(3)
C166 0.069(3) 0.040(2) 0.023(2) 0.003(2) 0.009(2) 0.018(2)
C167 0.042(2) 0.031(2) 0.019(2) -0.0028(17) 0.0044(18) 0.0016(18)
C168 0.029(2) 0.026(2) 0.024(2) -0.0012(17) 0.0009(17) -0.0009(17)
C169 0.042(2) 0.035(2) 0.031(2) 0.0102(18) 0.0081(19) 0.0137(18)
C170 0.072(3) 0.038(2) 0.027(2) 0.0080(19) 0.019(2) 0.017(2)
C171 0.073(3) 0.038(3) 0.031(2) 0.0095(19) 0.001(2) 0.018(2)
C172 0.049(3) 0.040(3) 0.047(3) 0.013(2) -0.006(2) 0.011(2)
C173 0.036(2) 0.040(2) 0.030(2) 0.0037(19) 0.0072(18) 0.0034(19)
C221 0.022(2) 0.029(2) 0.0182(19) 0.0056(16) 0.0007(15) -0.0058(16)
C222 0.037(2) 0.032(2) 0.0133(19) 0.0058(16) 0.0049(17) 0.0101(18)
C223 0.080(3) 0.032(2) 0.019(2) 0.0020(19) 0.008(2) 0.005(2)
C224 0.137(5) 0.048(3) 0.028(3) 0.007(2) 0.026(3) 0.045(3)
C225 0.098(4) 0.095(4) 0.018(2) 0.008(3) 0.008(3) 0.075(4)
C226 0.045(3) 0.093(4) 0.026(2) -0.004(2) 0.002(2) 0.030(3)
C227 0.032(2) 0.048(2) 0.024(2) -0.0031(19) -0.0039(18) 0.011(2)
C228 0.0176(19) 0.036(2) 0.0173(19) 0.0025(17) -0.0013(15) 0.0049(17)
C229 0.034(2) 0.049(2) 0.022(2) 0.0063(19) 0.0060(17) 0.0043(19)
C230 0.041(3) 0.072(3) 0.024(2) 0.001(2) 0.0117(19) 0.015(2)
C231 0.049(3) 0.050(3) 0.027(2) -0.008(2) 0.0020(19) 0.023(2)
C232 0.059(3) 0.038(2) 0.027(2) -0.0006(19) 0.006(2) 0.010(2)
C233 0.039(2) 0.037(2) 0.022(2) 0.0021(18) 0.0103(18) 0.0093(19)
C241 0.028(2) 0.043(2) 0.030(2) 0.0061(18) 0.0075(17) 0.0023(18)
C261 0.0176(19) 0.028(2) 0.0220(19) 0.0042(16) 0.0022(15) -0.0036(16)
C262 0.0137(19) 0.031(2) 0.022(2) 0.0055(17) -0.0024(15) 0.0037(16)
C263 0.024(2) 0.032(2) 0.029(2) 0.0020(18) 0.0063(17) -0.0002(17)
C264 0.031(2) 0.037(2) 0.033(2) -0.0055(19) 0.0021(18) -0.0030(18)
C265 0.032(2) 0.046(2) 0.023(2) -0.0043(19) -0.0017(17) -0.0030(19)
C266 0.033(2) 0.051(3) 0.021(2) 0.0061(19) 0.0017(17) -0.002(2)
C267 0.031(2) 0.034(2) 0.025(2) 0.0052(18) -0.0035(17) -0.0046(18)
C268 0.030(2) 0.030(2) 0.0162(19) 0.0025(16) 0.0005(16) -0.0017(18)
C269 0.030(2) 0.029(2) 0.037(2) 0.0033(18) -0.0080(17) -0.0033(18)
C270 0.037(2) 0.036(2) 0.037(2) 0.0070(19) -0.0053(19) 0.005(2)
C271 0.053(3) 0.029(2) 0.040(2) 0.0096(19) 0.009(2) 0.006(2)
C272 0.041(3) 0.032(2) 0.065(3) 0.009(2) 0.012(2) -0.010(2)
C273 0.030(2) 0.029(2) 0.046(2) 0.0082(18) 0.0102(18) 0.0022(18)
C421 0.038(3) 0.090(3) 0.038(3) -0.010(2) -0.002(2) 0.014(2)
C441 0.060(3) 0.040(2) 0.050(3) 0.000(2) 0.027(2) -0.008(2)
C461 0.042(3) 0.116(4) 0.042(3) -0.010(3) -0.003(2) -0.006(3)
C521 0.042(3) 0.048(3) 0.050(3) 0.003(2) -0.008(2) -0.009(2)
C541 0.048(3) 0.059(3) 0.066(3) 0.018(2) 0.025(2) 0.006(2)
C561 0.041(2) 0.055(3) 0.045(3) -0.013(2) 0.010(2) -0.016(2)
C996 0.129(5) 0.095(5) 0.161(7) -0.029(5) -0.028(5) -0.015(4)
C997 0.260(9) 0.060(4) 0.135(6) 0.006(4) -0.142(6) -0.015(5)
C998 0.188(6) 0.069(4) 0.050(4) 0.008(3) 0.040(4) 0.011(4)
C999 0.104(4) 0.052(3) 0.079(4) -0.006(3) 0.037(3) -0.004(3)

loop_
_atom_type_symbol
_atom_type_description
_atom_type_scat_dispersion_real
_atom_type_scat_dispersion_imag
_atom_type_scat_source
C C 0.0033 0.0016 'International Tables Vol C Tables 4.2.6.8 and 6.1.1.4'
H H 0.0000 0.0000 'International Tables Vol C Tables 4.2.6.8 and 6.1.1.4'
N N 0.0061 0.0033 'International Tables Vol C Tables 4.2.6.8 and 6.1.1.4'
Ni Ni 0.3393 1.1124 'International Tables Vol C Tables 4.2.6.8 and 6.1.1.4'
O O 0.0106 0.0060 'International Tables Vol C Tables 4.2.6.8 and 6.1.1.4'

loop_
_geom_angle_atom_site_label_1
_geom_angle_atom_site_label_2
_geom_angle_atom_site_label_3
_geom_angle
N3 Ni1 C1 174.24(13)
N1 C1 N2 103.6(2)
N1 C1 Ni1 125.3(2)
N2 C1 Ni1 131.0(2)
C1 N1 C2 111.9(3)
C1 N1 C11 121.1(2)
C2 N1 C11 126.8(3)
C1 N2 C3 110.3(2)
C1 N2 C21 124.2(2)
C3 N2 C21 124.6(2)
C3 C2 N1 106.6(3)
C31 N3 Ni1 171.6(3)
C2 C3 N2 107.5(3)
C998 O1 C997 116.2(5)
C16 C11 C12 122.6(3)
C16 C11 N1 118.1(3)
C12 C11 N1 119.2(3)
C13 C12 C11 116.8(3)
C13 C12 C121 122.1(3)
C11 C12 C121 120.9(3)
C12 C13 C14 123.0(3)
C13 C14 C15 118.6(3)
C13 C14 C141 121.1(3)
C15 C14 C141 120.4(3)
C14 C15 C16 121.1(3)
C15 C16 C11 117.8(3)
C15 C16 C161 121.5(3)
C11 C16 C161 120.5(3)
C22 C21 C26 123.2(3)
C22 C21 N2 119.8(3)
C26 C21 N2 117.0(3)
C21 C22 C23 116.6(3)
C21 C22 C221 120.7(3)
C23 C22 C221 122.7(3)
C24 C23 C22 122.7(3)
C23 C24 C25 118.4(3)
C23 C24 C241 121.1(3)
C25 C24 C241 120.5(3)
C26 C25 C24 121.6(3)
C25 C26 C21 117.5(3)
C25 C26 C261 121.2(3)
C21 C26 C261 121.3(3)
N3 C31 C36 121.1(3)
N3 C31 C32 120.7(3)
C36 C31 C32 118.2(3)
C33 C32 C31 118.9(3)
C33 C32 C41 120.2(3)
C31 C32 C41 120.9(3)
C34 C33 C32 122.3(3)
C33 C34 C35 118.6(3)
C36 C35 C34 122.3(3)
C35 C36 C31 119.7(3)
C35 C36 C51 120.4(3)
C31 C36 C51 119.9(3)
C46 C41 C42 118.8(3)
C46 C41 C32 121.5(3)
C42 C41 C32 119.7(3)
C43 C42 C41 119.6(3)
C43 C42 C421 119.9(3)
C41 C42 C421 120.5(3)
C44 C43 C42 122.1(3)
C45 C44 C43 117.1(3)
C45 C44 C441 122.1(3)
C43 C44 C441 120.8(3)
C44 C45 C46 122.8(3)
C45 C46 C41 119.6(3)
C45 C46 C461 120.2(3)
C41 C46 C461 120.2(3)
C56 C51 C52 119.6(3)
C56 C51 C36 121.5(3)
C52 C51 C36 118.9(3)
C53 C52 C51 118.6(3)
C53 C52 C521 120.3(3)
C51 C52 C521 121.0(3)
C54 C53 C52 122.4(3)
C55 C54 C53 117.4(3)
C55 C54 C541 120.7(3)
C53 C54 C541 121.9(3)
C56 C55 C54 122.0(3)
C55 C56 C51 119.9(3)
C55 C56 C561 119.9(3)
C51 C56 C561 120.1(3)
C122 C121 C128 112.5(2)
C122 C121 C12 112.2(2)
C128 C121 C12 113.4(2)
C123 C122 C127 118.2(3)
C123 C122 C121 120.2(3)
C127 C122 C121 121.6(3)
C124 C123 C122 121.2(3)
C125 C124 C123 120.1(3)
C124 C125 C126 119.6(3)
C125 C126 C127 120.4(3)
C126 C127 C122 120.5(3)
C129 C128 C133 117.4(3)
C129 C128 C121 119.8(3)
C133 C128 C121 122.8(3)
C130 C129 C128 121.8(3)
C129 C130 C131 120.5(3)
C132 C131 C130 119.0(3)
C131 C132 C133 120.5(3)
C128 C133 C132 120.8(3)
C168 C161 C16 114.0(3)
C168 C161 C162 113.1(3)
C16 C161 C162 110.9(3)
C167 C162 C163 117.6(3)
C167 C162 C161 123.3(3)
C163 C162 C161 118.9(3)
C164 C163 C162 121.3(4)
C163 C164 C165 120.4(4)
C166 C165 C164 119.8(4)
C165 C166 C167 119.8(4)
C162 C167 C166 121.1(3)
C169 C168 C173 118.0(3)
C169 C168 C161 122.5(3)
C173 C168 C161 119.6(3)
C168 C169 C170 121.5(3)
C171 C170 C169 119.2(3)
C172 C171 C170 120.6(4)
C171 C172 C173 120.5(4)
C168 C173 C172 120.3(3)
C222 C221 C22 114.1(2)
C222 C221 C228 110.2(2)
C22 C221 C228 114.3(2)
C227 C222 C223 119.0(3)
C227 C222 C221 121.8(3)
C223 C222 C221 119.1(3)
C224 C223 C222 120.1(4)
C225 C224 C223 121.2(4)
C224 C225 C226 119.4(4)
C225 C226 C227 120.1(4)
C222 C227 C226 120.1(4)
C233 C228 C229 118.6(3)
C233 C228 C221 122.9(3)
C229 C228 C221 118.4(3)
C228 C229 C230 120.9(3)
C231 C230 C229 119.9(3)
C232 C231 C230 119.7(3)
C231 C232 C233 120.2(3)
C228 C233 C232 120.6(3)
C268 C261 C26 111.9(2)
C268 C261 C262 114.0(2)
C26 C261 C262 113.0(2)
C267 C262 C263 118.9(3)
C267 C262 C261 123.6(3)
C263 C262 C261 117.5(3)
C262 C263 C264 121.0(3)
C265 C264 C263 119.6(3)
C264 C265 C266 119.9(3)
C265 C266 C267 120.3(3)
C262 C267 C266 120.2(3)
C273 C268 C269 117.7(3)
C273 C268 C261 123.5(3)
C269 C268 C261 118.7(3)
C270 C269 C268 122.3(3)
C269 C270 C271 119.2(3)
C270 C271 C272 120.3(3)
C271 C272 C273 120.1(3)
C268 C273 C272 120.5(3)
C996 C997 O1 112.3(5)
O1 C998 C999 119.8(5)

loop_
_geom_bond_atom_site_label_1
_geom_bond_atom_site_label_2
_geom_bond_distance
Ni1 N3 1.663(3)
Ni1 C1 1.917(3)
C1 N1 1.353(3)
C1 N2 1.381(3)
N1 C2 1.380(3)
N1 C11 1.442(3)
N2 C3 1.382(3)
N2 C21 1.442(3)
C2 C3 1.338(4)
N3 C31 1.351(4)
O1 C998 1.187(5)
O1 C997 1.426(6)
C11 C16 1.398(4)
C11 C12 1.402(4)
C12 C13 1.377(4)
C12 C121 1.522(4)
C13 C14 1.390(4)
C14 C15 1.392(4)
C14 C141 1.503(4)
C15 C16 1.395(4)
C16 C161 1.523(4)
C21 C22 1.387(4)
C21 C26 1.397(4)
C22 C23 1.388(4)
C22 C221 1.523(4)
C23 C24 1.385(4)
C24 C25 1.392(4)
C24 C241 1.503(4)
C25 C26 1.383(4)
C26 C261 1.529(4)
C31 C36 1.414(4)
C31 C32 1.444(4)
C32 C33 1.380(4)
C32 C41 1.486(4)
C33 C34 1.376(4)
C34 C35 1.385(4)
C35 C36 1.375(4)
C36 C51 1.500(4)
C41 C46 1.388(4)
C41 C42 1.398(4)
C42 C43 1.385(4)
C42 C421 1.504(4)
C43 C44 1.379(4)
C44 C45 1.374(4)
C44 C441 1.507(4)
C45 C46 1.376(4)
C46 C461 1.515(4)
C51 C56 1.392(4)
C51 C52 1.397(4)
C52 C53 1.391(4)
C52 C521 1.495(4)
C53 C54 1.390(4)
C54 C55 1.380(4)
C54 C541 1.499(4)
C55 C56 1.379(4)
C56 C561 1.512(4)
C121 C122 1.520(4)
C121 C128 1.521(4)
C122 C123 1.383(4)
C122 C127 1.393(4)
C123 C124 1.379(4)
C124 C125 1.376(4)
C125 C126 1.377(4)
C126 C127 1.383(4)
C128 C129 1.385(4)
C128 C133 1.388(4)
C129 C130 1.374(4)
C130 C131 1.377(4)
C131 C132 1.374(4)
C132 C133 1.395(4)
C161 C168 1.518(4)
C161 C162 1.529(4)
C162 C167 1.378(4)
C162 C163 1.392(4)
C163 C164 1.361(4)
C164 C165 1.370(5)
C165 C166 1.370(5)
C166 C167 1.384(4)
C168 C169 1.376(4)
C168 C173 1.388(4)
C169 C170 1.390(4)
C170 C171 1.373(4)
C171 C172 1.349(4)
C172 C173 1.393(4)
C221 C222 1.522(4)
C221 C228 1.525(4)
C222 C227 1.372(4)
C222 C223 1.384(4)
C223 C224 1.368(5)
C224 C225 1.357(6)
C225 C226 1.372(5)
C226 C227 1.389(4)
C228 C233 1.376(4)
C228 C229 1.379(4)
C229 C230 1.390(4)
C230 C231 1.377(4)
C231 C232 1.367(4)
C232 C233 1.396(4)
C261 C268 1.524(4)
C261 C262 1.531(4)
C262 C267 1.377(4)
C262 C263 1.381(4)
C263 C264 1.390(4)
C264 C265 1.373(4)
C265 C266 1.375(4)
C266 C267 1.392(4)
C268 C273 1.376(4)
C268 C269 1.386(4)
C269 C270 1.368(4)
C270 C271 1.368(4)
C271 C272 1.372(4)
C272 C273 1.390(4)
C996 C997 1.358(7)
C998 C999 1.480(5)
